data_4346136
loop_
_publ_author_name
'Andrepont, Chase'
'Pakhomova, Svetlana'
'Marzilli, Patricia A.'
'Marzilli, Luigi G.'

_publ_section_title
;
 Unusual Example of Chelate Ring Opening upon Coordination of the
 9-Ethylguanine Nucleobase to [Pt(di-(6-methyl-2-picolyl)amine)Cl]Cl.
;
_journal_issue 10
_journal_name_full 'Inorganic chemistry'
_journal_page_first 4895
_journal_page_last 4908
_journal_paper_doi 10.1021/acs.inorgchem.5b00496
_journal_volume 54
_journal_year 2015
_chemical_formula_moiety 'C12 H13 Cl N3 Pt, P H2 O4, P H3 O4, H2 O'
_chemical_formula_sum 'C12 H20 Cl N3 O9 P2 Pt'
_chemical_formula_weight 642.79
_space_group_crystal_system triclinic
_space_group_IT_number 2
_space_group_name_Hall '-P 1'
_space_group_name_H-M_alt 'P -1'
_atom_sites_solution_hydrogens mixed
_audit_creation_method SHELXL-2013
_cell_angle_alpha 114.212(2)
_cell_angle_beta 91.530(2)
_cell_angle_gamma 102.012(2)
_cell_formula_units_Z 2
_cell_length_a 6.9872(2)
_cell_length_b 12.0630(4)
_cell_length_c 12.8337(4)
_cell_measurement_reflns_used 9960
_cell_measurement_temperature 100(2)
_cell_measurement_theta_max 36.06
_cell_measurement_theta_min 3.09
_cell_volume 957.31(5)
_computing_cell_refinement 'Bruker SAINT'
_computing_data_collection 'Bruker APEX2'
_computing_data_reduction 'Bruker SAINT'
_computing_molecular_graphics 'OLEX2 (Dolomanov, 2009)'
_computing_publication_material 'SHELXL-2013 (Sheldrick, 2013)'
_computing_structure_refinement 'SHELXL-2013 (Sheldrick, 2013)'
_computing_structure_solution 'SHELXS-97 (Sheldrick, 2008)'
_diffrn_ambient_temperature 100(2)
_diffrn_measured_fraction_theta_full 0.998
_diffrn_measured_fraction_theta_max 0.986
_diffrn_measurement_device_type 'Bruker Kappa APEX-II DUO'
_diffrn_measurement_method '\f and \w scans'
_diffrn_radiation_type MoK\a
_diffrn_radiation_wavelength 0.71073
_diffrn_reflns_av_R_equivalents 0.0414
_diffrn_reflns_av_unetI/netI 0.0506
_diffrn_reflns_Laue_measured_fraction_full 0.998
_diffrn_reflns_Laue_measured_fraction_max 0.986
_diffrn_reflns_limit_h_max 10
_diffrn_reflns_limit_h_min -12
_diffrn_reflns_limit_k_max 20
_diffrn_reflns_limit_k_min -20
_diffrn_reflns_limit_l_max 20
_diffrn_reflns_limit_l_min -22
_diffrn_reflns_number 29632
_diffrn_reflns_point_group_measured_fraction_full 0.998
_diffrn_reflns_point_group_measured_fraction_max 0.986
_diffrn_reflns_theta_full 25.242
_diffrn_reflns_theta_max 37.878
_diffrn_reflns_theta_min 3.004
_diffrn_source 'fine-focus sealed tube'
_exptl_absorpt_coefficient_mu 7.688
_exptl_absorpt_correction_T_max 0.4989
_exptl_absorpt_correction_T_min 0.3213
_exptl_absorpt_correction_type multi-scan
_exptl_absorpt_process_details 'SADABS (Sheldrick, 2004)'
_exptl_crystal_colour yellow
_exptl_crystal_density_diffrn 2.230
_exptl_crystal_description plate
_exptl_crystal_F_000 620
_exptl_crystal_size_max 0.200
_exptl_crystal_size_mid 0.100
_exptl_crystal_size_min 0.050
_refine_diff_density_max 3.452
_refine_diff_density_min -1.347
_refine_diff_density_rms 0.213
_refine_ls_extinction_method none
_refine_ls_goodness_of_fit_ref 1.019
_refine_ls_hydrogen_treatment mixed
_refine_ls_matrix_type full
_refine_ls_number_parameters 288
_refine_ls_number_reflns 10174
_refine_ls_number_restraints 0
_refine_ls_restrained_S_all 1.019
_refine_ls_R_factor_all 0.0432
_refine_ls_R_factor_gt 0.0316
_refine_ls_shift/su_max 0.001
_refine_ls_shift/su_mean 0.000
_refine_ls_structure_factor_coef Fsqd
_refine_ls_weighting_details 'w=1/[\s^2^(Fo^2^)+(0.0321P)^2^] where P=(Fo^2^+2Fc^2^)/3'
_refine_ls_weighting_scheme calc
_refine_ls_wR_factor_gt 0.0645
_refine_ls_wR_factor_ref 0.0680
_reflns_Friedel_coverage 0.000
_reflns_number_gt 8716
_reflns_number_total 10174
_reflns_threshold_expression 'I > 2\s(I)'
_cod_data_source_file ic5b00496_si_002.cif
_cod_data_source_block Chase25
_cod_database_code 4346136
_shelx_space_group_comment
;
The symmetry employed for this shelxl refinement is uniquely defined
by the following loop, which should always be used as a source of
symmetry information in preference to the above space-group names.
They are only intended as comments.
;
_shelx_estimated_absorpt_t_min 0.309
_shelx_estimated_absorpt_t_max 0.700
_shelxl_version_number 2013-4

loop_
_space_group_symop_operation_xyz
'x, y, z'
'-x, -y, -z'

loop_
_atom_site_label
_atom_site_type_symbol
_atom_site_fract_x
_atom_site_fract_y
_atom_site_fract_z
_atom_site_U_iso_or_equiv
_atom_site_adp_type
_atom_site_occupancy
_atom_site_site_symmetry_order
_atom_site_calc_flag
_atom_site_refinement_flags_posn
_atom_site_refinement_flags_adp
_atom_site_refinement_flags_occupancy
_atom_site_disorder_assembly
_atom_site_disorder_group
C1 C 0.3234(4) -0.0345(2) 0.7167(2) 0.0177(5) Uani 1 1 d . . . . .
H1 H 0.2818 -0.1214 0.6674 0.021 Uiso 1 1 calc R U . . .
O1 O 0.7132(3) 0.34025(18) 0.36955(16) 0.0200(4) Uani 1 1 d . . . . .
H101 H 0.708(6) 0.396(4) 0.436(3) 0.024 Uiso 1 1 d . U . . .
P1 P 0.70664(10) 0.38901(6) 0.27450(5) 0.01382(11) Uani 1 1 d . . . . .
C2 C 0.3810(5) 0.0032(3) 0.8322(2) 0.0226(5) Uani 1 1 d . . . . .
H2 H 0.3769 -0.0574 0.8620 0.027 Uiso 1 1 calc R U . . .
O2 O 0.8964(3) 0.50104(17) 0.31138(15) 0.0171(3) Uani 1 1 d . . . . .
H201 H 0.9129 0.5241 0.2581 0.021 Uiso 1 1 calc R U . . .
P2 P 0.13954(11) 0.40134(6) 0.07030(5) 0.01478(12) Uani 1 1 d . . . . .
C3 C 0.4446(5) 0.1294(3) 0.9045(2) 0.0218(5) Uani 1 1 d . . . . .
H3 H 0.4870 0.1564 0.9838 0.026 Uiso 1 1 calc R U . . .
O3 O 0.5244(3) 0.43668(19) 0.27283(16) 0.0193(4) Uani 1 1 d . . . . .
C4 C 0.4457(4) 0.2158(3) 0.8592(2) 0.0190(5) Uani 1 1 d . . . . .
H4 H 0.4887 0.3029 0.9073 0.023 Uiso 1 1 calc R U . . .
O4 O 0.7252(3) 0.28441(18) 0.16113(15) 0.0187(4) Uani 1 1 d . . . . .
C5 C 0.3831(4) 0.1738(2) 0.7428(2) 0.0151(4) Uani 1 1 d . . . . .
O5 O 0.0580(3) 0.29258(18) 0.10202(17) 0.0182(4) Uani 1 1 d . . . . .
H51 H -0.048(6) 0.296(4) 0.121(3) 0.022 Uiso 1 1 d . U . . .
C6 C 0.3775(6) 0.2627(3) 0.6894(2) 0.0289(7) Uani 1 1 d . . . . .
H6AA H 0.4968 0.3326 0.7213 0.035 Uiso 0.485(13) 1 calc R U P A 1
H6AB H 0.2610 0.2982 0.7099 0.035 Uiso 0.485(13) 1 calc R U P A 1
H6BC H 0.3135 0.3287 0.7380 0.035 Uiso 0.515(13) 1 calc R U P A 2
H6BD H 0.5139 0.3035 0.6856 0.035 Uiso 0.515(13) 1 calc R U P A 2
O6 O 0.3676(3) 0.4312(2) 0.09050(17) 0.0213(4) Uani 1 1 d . . . . .
H61 H 0.404(6) 0.424(4) 0.152(3) 0.026 Uiso 1 1 d . U . . .
C7 C 0.3101(6) 0.2479(3) 0.4885(2) 0.0326(8) Uani 1 1 d . . . . .
H7AA H 0.4226 0.3111 0.4851 0.039 Uiso 0.485(13) 1 calc R U P A 1
H7AB H 0.2035 0.2902 0.5192 0.039 Uiso 0.485(13) 1 calc R U P A 1
H7BC H 0.4533 0.2829 0.4940 0.039 Uiso 0.515(13) 1 calc R U P A 2
H7BD H 0.2425 0.3163 0.5028 0.039 Uiso 0.515(13) 1 calc R U P A 2
O7 O 0.0599(3) 0.51435(18) 0.13713(15) 0.0182(4) Uani 1 1 d . . . . .
C8 C 0.2377(4) 0.1467(2) 0.3691(2) 0.0151(4) Uani 1 1 d . . . . .
O8 O 0.0897(4) 0.3552(2) -0.06169(16) 0.0225(4) Uani 1 1 d . . . . .
H81 H 0.032(6) 0.399(4) -0.082(3) 0.027 Uiso 1 1 d . U . . .
C9 C 0.2077(4) 0.1724(3) 0.2750(2) 0.0193(5) Uani 1 1 d . . . . .
H9 H 0.2339 0.2565 0.2840 0.023 Uiso 1 1 calc R U . . .
C10 C 0.1394(5) 0.0745(3) 0.1677(2) 0.0208(5) Uani 1 1 d . . . . .
H10 H 0.1165 0.0909 0.1027 0.025 Uiso 1 1 calc R U . . .
C11 C 0.1049(5) -0.0475(3) 0.1559(2) 0.0211(5) Uani 1 1 d . . . . .
H11 H 0.0590 -0.1158 0.0828 0.025 Uiso 1 1 calc R U . . .
C12 C 0.1379(4) -0.0685(2) 0.2519(2) 0.0175(5) Uani 1 1 d . . . . .
H12 H 0.1138 -0.1522 0.2440 0.021 Uiso 1 1 calc R U . . .
N2A N 0.3680(10) 0.2004(4) 0.5604(5) 0.0161(13) Uani 0.485(13) 1 d . . P A 1
H2A H 0.513(12) 0.201(7) 0.543(6) 0.019 Uiso 0.485(13) 1 d . U P A 1
N2B N 0.2738(10) 0.2004(4) 0.5784(4) 0.0140(12) Uani 0.515(13) 1 d . . P A 2
H2B H 0.139(11) 0.207(6) 0.584(6) 0.017 Uiso 0.515(13) 1 d . U P A 2
N1 N 0.3250(3) 0.04944(19) 0.67222(18) 0.0143(4) Uani 1 1 d . . . . .
N3 N 0.2034(3) 0.02662(19) 0.35690(18) 0.0137(4) Uani 1 1 d . . . . .
Cl1 Cl 0.17929(10) -0.20102(5) 0.43227(5) 0.01774(11) Uani 1 1 d . . . . .
Pt1 Pt 0.25510(2) 0.01537(2) 0.50704(2) 0.01267(3) Uani 1 1 d . . . . .
O O 0.2522(4) 0.4960(2) 0.42267(18) 0.0243(4) Uani 1 1 d . . . . .
H4B H 0.329(7) 0.489(4) 0.386(3) 0.029 Uiso 1 1 d . U . . .
H4D H 0.162(7) 0.496(4) 0.385(3) 0.029 Uiso 1 1 d . U . . .

loop_
_atom_site_aniso_label
_atom_site_aniso_U_11
_atom_site_aniso_U_22
_atom_site_aniso_U_33
_atom_site_aniso_U_23
_atom_site_aniso_U_13
_atom_site_aniso_U_12
C1 0.0196(13) 0.0156(11) 0.0178(10) 0.0065(9) 0.0003(9) 0.0057(9)
O1 0.0298(12) 0.0154(8) 0.0143(8) 0.0064(7) 0.0021(7) 0.0045(7)
P1 0.0147(3) 0.0132(3) 0.0113(2) 0.0039(2) 0.0001(2) 0.0013(2)
C2 0.0250(15) 0.0223(13) 0.0219(12) 0.0093(10) 0.0009(11) 0.0088(11)
O2 0.0170(9) 0.0161(8) 0.0133(7) 0.0042(6) -0.0005(6) -0.0013(7)
P2 0.0201(3) 0.0147(3) 0.0113(2) 0.0056(2) 0.0018(2) 0.0075(2)
C3 0.0199(14) 0.0245(13) 0.0186(11) 0.0060(10) 0.0003(10) 0.0075(10)
O3 0.0156(9) 0.0259(10) 0.0175(8) 0.0096(7) 0.0009(7) 0.0066(7)
C4 0.0142(12) 0.0190(12) 0.0177(10) 0.0020(9) 0.0012(9) 0.0041(9)
O4 0.0192(10) 0.0167(8) 0.0133(7) 0.0012(6) 0.0000(7) 0.0014(7)
C5 0.0117(11) 0.0140(10) 0.0162(10) 0.0030(8) 0.0024(8) 0.0029(8)
O5 0.0206(10) 0.0172(9) 0.0213(8) 0.0103(7) 0.0053(8) 0.0089(7)
C6 0.053(2) 0.0134(11) 0.0177(11) 0.0044(9) 0.0096(13) 0.0060(12)
O6 0.0183(10) 0.0300(11) 0.0189(8) 0.0133(8) 0.0033(7) 0.0062(8)
C7 0.064(3) 0.0133(12) 0.0175(12) 0.0072(10) 0.0084(14) 0.0002(13)
O7 0.0287(11) 0.0153(8) 0.0129(7) 0.0058(6) 0.0048(7) 0.0102(7)
C8 0.0134(11) 0.0115(10) 0.0196(10) 0.0057(8) 0.0031(8) 0.0028(8)
O8 0.0373(13) 0.0204(9) 0.0121(7) 0.0051(7) 0.0003(8) 0.0157(9)
C9 0.0195(13) 0.0158(11) 0.0236(12) 0.0094(9) 0.0029(10) 0.0041(9)
C10 0.0206(14) 0.0216(12) 0.0229(12) 0.0131(10) -0.0020(10) 0.0034(10)
C11 0.0255(15) 0.0169(12) 0.0168(10) 0.0050(9) -0.0026(10) 0.0015(10)
C12 0.0188(12) 0.0123(10) 0.0186(10) 0.0056(8) -0.0027(9) 0.0006(8)
N2A 0.013(3) 0.0124(19) 0.022(2) 0.0065(16) 0.0029(19) 0.0034(16)
N2B 0.013(3) 0.0133(18) 0.0144(17) 0.0040(14) 0.0034(16) 0.0052(15)
N1 0.0143(10) 0.0120(9) 0.0156(8) 0.0043(7) 0.0019(7) 0.0043(7)
N3 0.0106(9) 0.0122(9) 0.0179(9) 0.0060(7) 0.0011(7) 0.0028(7)
Cl1 0.0196(3) 0.0106(2) 0.0206(3) 0.0050(2) -0.0001(2) 0.0022(2)
Pt1 0.01198(4) 0.00869(4) 0.01491(4) 0.00314(3) -0.00098(3) 0.00179(3)
O 0.0235(12) 0.0316(11) 0.0165(9) 0.0073(8) 0.0012(8) 0.0103(9)

loop_
_atom_type_symbol
_atom_type_description
_atom_type_scat_dispersion_real
_atom_type_scat_dispersion_imag
_atom_type_scat_source
C C 0.0033 0.0016 'International Tables Vol C Tables 4.2.6.8 and 6.1.1.4'
H H 0.0000 0.0000 'International Tables Vol C Tables 4.2.6.8 and 6.1.1.4'
N N 0.0061 0.0033 'International Tables Vol C Tables 4.2.6.8 and 6.1.1.4'
Cl Cl 0.1484 0.1585 'International Tables Vol C Tables 4.2.6.8 and 6.1.1.4'
Pt Pt -1.7033 8.3905 'International Tables Vol C Tables 4.2.6.8 and 6.1.1.4'
O O 0.0106 0.0060 'International Tables Vol C Tables 4.2.6.8 and 6.1.1.4'
P P 0.1023 0.0942 'International Tables Vol C Tables 4.2.6.8 and 6.1.1.4'

loop_
_geom_angle_atom_site_label_1
_geom_angle_atom_site_label_2
_geom_angle_atom_site_label_3
_geom_angle
N1 C1 C2 121.4(2)
N1 C1 H1 119.3
C2 C1 H1 119.3
P1 O1 H101 112(3)
O3 P1 O4 113.97(12)
O3 P1 O1 110.84(12)
O4 P1 O1 107.75(11)
O3 P1 O2 109.75(12)
O4 P1 O2 109.70(11)
O1 P1 O2 104.38(11)
C1 C2 C3 119.8(3)
C1 C2 H2 120.1
C3 C2 H2 120.1
P1 O2 H201 109.5
O7 P2 O5 111.77(11)
O7 P2 O6 112.30(12)
O5 P2 O6 107.92(12)
O7 P2 O8 111.40(11)
O5 P2 O8 108.67(12)
O6 P2 O8 104.44(12)
C4 C3 C2 118.9(3)
C4 C3 H3 120.5
C2 C3 H3 120.5
C3 C4 C5 119.4(2)
C3 C4 H4 120.3
C5 C4 H4 120.3
N1 C5 C4 121.1(2)
N1 C5 C6 117.1(2)
C4 C5 C6 121.8(2)
P2 O5 H51 110(3)
N2B C6 C5 111.1(3)
C5 C6 N2A 112.3(3)
C5 C6 H6AA 109.1
N2A C6 H6AA 109.1
C5 C6 H6AB 109.1
N2A C6 H6AB 109.1
H6AA C6 H6AB 107.9
N2B C6 H6BC 109.4
C5 C6 H6BC 109.4
N2B C6 H6BD 109.4
C5 C6 H6BD 109.4
H6BC C6 H6BD 108.0
P2 O6 H61 109(3)
N2A C7 C8 111.4(3)
N2B C7 C8 112.1(3)
N2A C7 H7AA 109.4
C8 C7 H7AA 109.4
N2A C7 H7AB 109.4
C8 C7 H7AB 109.4
H7AA C7 H7AB 108.0
N2B C7 H7BC 109.2
C8 C7 H7BC 109.2
N2B C7 H7BD 109.2
C8 C7 H7BD 109.2
H7BC C7 H7BD 107.9
N3 C8 C9 120.8(2)
N3 C8 C7 116.6(2)
C9 C8 C7 122.6(2)
P2 O8 H81 115(3)
C10 C9 C8 119.5(2)
C10 C9 H9 120.3
C8 C9 H9 120.3
C11 C10 C9 119.4(2)
C11 C10 H10 120.3
C9 C10 H10 120.3
C12 C11 C10 119.0(2)
C12 C11 H11 120.5
C10 C11 H11 120.5
N3 C12 C11 121.8(2)
N3 C12 H12 119.1
C11 C12 H12 119.1
C7 N2A C6 124.3(4)
C7 N2A Pt1 114.4(3)
C6 N2A Pt1 108.2(3)
C7 N2A H2A 100(4)
C6 N2A H2A 106(4)
Pt1 N2A H2A 100(4)
C6 N2B C7 122.5(4)
C6 N2B Pt1 113.3(3)
C7 N2B Pt1 108.7(3)
C6 N2B H2B 108(4)
C7 N2B H2B 97(4)
Pt1 N2B H2B 105(4)
C1 N1 C5 119.4(2)
C1 N1 Pt1 127.93(18)
C5 N1 Pt1 112.70(17)
C12 N3 C8 119.5(2)
C12 N3 Pt1 127.74(17)
C8 N3 Pt1 112.78(17)
N2B Pt1 N1 81.87(14)
N1 Pt1 N2A 85.02(16)
N2B Pt1 N3 84.58(14)
N1 Pt1 N3 166.16(8)
N2A Pt1 N3 81.28(16)
N2B Pt1 Cl1 170.29(19)
N1 Pt1 Cl1 97.17(6)
N2A Pt1 Cl1 169.5(2)
N3 Pt1 Cl1 96.66(6)
H4B O H4D 104(4)

loop_
_geom_bond_atom_site_label_1
_geom_bond_atom_site_label_2
_geom_bond_distance
C1 N1 1.349(3)
C1 C2 1.380(4)
C1 H1 0.9500
O1 P1 1.5599(19)
O1 H101 0.85(4)
P1 O3 1.506(2)
P1 O4 1.5160(19)
P1 O2 1.582(2)
C2 C3 1.384(4)
C2 H2 0.9500
O2 H201 0.8400
P2 O7 1.5121(19)
P2 O5 1.533(2)
P2 O6 1.549(2)
P2 O8 1.554(2)
C3 C4 1.384(4)
C3 H3 0.9500
C4 C5 1.391(4)
C4 H4 0.9500
C5 N1 1.359(3)
C5 C6 1.496(4)
O5 H51 0.79(4)
C6 N2B 1.399(5)
C6 N2A 1.504(6)
C6 H6AA 0.9900
C6 H6AB 0.9900
C6 H6BC 0.9900
C6 H6BD 0.9900
O6 H61 0.86(4)
C7 N2A 1.362(6)
C7 N2B 1.491(5)
C7 C8 1.504(4)
C7 H7AA 0.9900
C7 H7AB 0.9900
C7 H7BC 0.9900
C7 H7BD 0.9900
C8 N3 1.359(3)
C8 C9 1.385(4)
O8 H81 0.84(4)
C9 C10 1.384(4)
C9 H9 0.9500
C10 C11 1.383(4)
C10 H10 0.9500
C11 C12 1.378(4)
C11 H11 0.9500
C12 N3 1.349(3)
C12 H12 0.9500
N2A Pt1 2.014(5)
N2A H2A 1.05(8)
N2B Pt1 2.008(4)
N2B H2B 0.96(8)
N1 Pt1 2.012(2)
N3 Pt1 2.015(2)
Cl1 Pt1 2.3148(6)
O H4B 0.72(4)
O H4D 0.78(4)

loop_
_geom_hbond_atom_site_label_D
_geom_hbond_atom_site_label_H
_geom_hbond_atom_site_label_A
_geom_hbond_distance_DH
_geom_hbond_distance_HA
_geom_hbond_distance_DA
_geom_hbond_angle_DHA
_geom_hbond_site_symmetry_A
O1 H101 O 0.85(4) 1.72(4) 2.553(3) 167(4) 2_666
O2 H201 O7 0.84 1.86 2.586(3) 143.6 1_655
O5 H51 O4 0.79(4) 1.68(4) 2.460(3) 173(4) 1_455
O6 H61 O3 0.86(4) 1.68(4) 2.527(3) 166(4) .
O8 H81 O7 0.84(4) 1.69(4) 2.527(3) 171(4) 2_565
N2A H2A Cl1 1.05(8) 2.16(8) 3.160(7) 159(6) 2_656
O H4B O3 0.72(4) 2.02(4) 2.731(3) 170(5) .
O H4D O2 0.78(4) 2.08(4) 2.858(3) 169(4) 1_455

loop_
_geom_torsion_atom_site_label_1
_geom_torsion_atom_site_label_2
_geom_torsion_atom_site_label_3
_geom_torsion_atom_site_label_4
_geom_torsion
N1 C1 C2 C3 -1.0(5)
C1 C2 C3 C4 1.2(5)
C2 C3 C4 C5 0.0(4)
C3 C4 C5 N1 -1.4(4)
C3 C4 C5 C6 178.9(3)
N1 C5 C6 N2B 12.2(5)
C4 C5 C6 N2B -168.2(4)
N1 C5 C6 N2A -17.7(5)
C4 C5 C6 N2A 162.0(4)
N2A C7 C8 N3 12.7(5)
N2B C7 C8 N3 -17.5(5)
N2A C7 C8 C9 -166.8(4)
N2B C7 C8 C9 163.0(4)
N3 C8 C9 C10 1.0(4)
C7 C8 C9 C10 -179.5(3)
C8 C9 C10 C11 -0.9(4)
C9 C10 C11 C12 0.5(5)
C10 C11 C12 N3 -0.2(5)
N2B C7 N2A C6 -59.8(7)
C8 C7 N2A C6 -156.9(5)
N2B C7 N2A Pt1 76.6(6)
C8 C7 N2A Pt1 -20.5(6)
N2B C6 N2A C7 68.7(7)
C5 C6 N2A C7 161.9(5)
N2B C6 N2A Pt1 -70.0(6)
C5 C6 N2A Pt1 23.3(5)
C5 C6 N2B C7 -154.5(4)
N2A C6 N2B C7 -56.5(6)
C5 C6 N2B Pt1 -21.0(5)
N2A C6 N2B Pt1 77.1(6)
N2A C7 N2B C6 65.5(7)
C8 C7 N2B C6 159.9(4)
N2A C7 N2B Pt1 -69.8(6)
C8 C7 N2B Pt1 24.5(5)
C2 C1 N1 C5 -0.5(4)
C2 C1 N1 Pt1 178.1(2)
C4 C5 N1 C1 1.7(4)
C6 C5 N1 C1 -178.6(3)
C4 C5 N1 Pt1 -177.1(2)
C6 C5 N1 Pt1 2.6(3)
C11 C12 N3 C8 0.2(4)
C11 C12 N3 Pt1 178.7(2)
C9 C8 N3 C12 -0.6(4)
C7 C8 N3 C12 179.9(3)
C9 C8 N3 Pt1 -179.3(2)
C7 C8 N3 Pt1 1.2(3)
